data_7010496
loop_
_publ_author_name
'Bourne, Susan A.'
'Kilkenny, Mairi'
'Nassimbeni, Luigi R.'

_publ_section_title
;
 One- and two-dimensional coordination polymers of zinc(II) with
 pyrazine. Solid state reactions and decomposition kinetics of the
 interconversion reactions
;
_journal_issue 8
_journal_name_full 'Journal of the Chemical Society, Dalton Transactions'
_journal_page_first 1176
_journal_paper_doi 10.1039/b009771n
_journal_year 2001
_chemical_formula_sum 'C4 H4 Br2 N2 Zn'
_chemical_formula_weight 305.28
_chemical_melting_point 533
_chemical_name_systematic
; 
catena-(mu-pyrazine dibromo zinc(II)) 
;
_space_group_IT_number 11
_symmetry_cell_setting monoclinic
_symmetry_space_group_name_Hall '-P 2yb'
_symmetry_space_group_name_H-M 'P 1 21/m 1'
_atom_sites_solution_hydrogens geom
_atom_sites_solution_primary direct
_atom_sites_solution_secondary difmap
_audit_creation_method SHELXL-97
_cell_angle_alpha 90.00
_cell_angle_beta 110.472(5)
_cell_angle_gamma 90.00
_cell_formula_units_Z 2
_cell_length_a 6.0068(4)
_cell_length_b 9.9518(8)
_cell_length_c 6.9936(6)
_cell_measurement_reflns_used 2012
_cell_measurement_temperature 298(2)
_cell_measurement_theta_max 28.3
_cell_measurement_theta_min 3.7
_cell_volume 391.66(5)
_computing_cell_refinement 'Collect (Nonius, 1998)'
_computing_data_collection 'Collect (Nonius, 1998)'
_computing_data_reduction 'DENZO (Owinowski, 1996)'
_computing_molecular_graphics 'X-Seed ('Barbour, 2000)'
_computing_structure_refinement 'SHELXL-97 (Sheldrick, 1997)'
_computing_structure_solution 'SHELXS-97 (Sheldrick, 1990)'
_diffrn_ambient_temperature 298(2)
_diffrn_measured_fraction_theta_full 0.967
_diffrn_measured_fraction_theta_max 0.967
_diffrn_measurement_device_type 'CCD diffractometer'
_diffrn_measurement_method '/f and /w scans'
_diffrn_radiation_monochromator graphite
_diffrn_radiation_source 'fine-focus sealed tube'
_diffrn_radiation_type MoK\a
_diffrn_radiation_wavelength 0.71070
_diffrn_reflns_av_R_equivalents 0.0736
_diffrn_reflns_av_sigmaI/netI 0.0604
_diffrn_reflns_limit_h_max 6
_diffrn_reflns_limit_h_min -8
_diffrn_reflns_limit_k_max 13
_diffrn_reflns_limit_k_min -12
_diffrn_reflns_limit_l_max 9
_diffrn_reflns_limit_l_min -6
_diffrn_reflns_number 2012
_diffrn_reflns_theta_full 28.28
_diffrn_reflns_theta_max 28.28
_diffrn_reflns_theta_min 3.72
_exptl_absorpt_coefficient_mu 13.250
_exptl_absorpt_correction_type empirical
_exptl_crystal_colour 'pale yellow'
_exptl_crystal_density_diffrn 2.589
_exptl_crystal_density_method 'not measured'
_exptl_crystal_description plate
_exptl_crystal_F_000 284
_exptl_crystal_size_max 0.40
_exptl_crystal_size_mid 0.28
_exptl_crystal_size_min 0.14
_refine_diff_density_max 2.126
_refine_diff_density_min -1.325
_refine_diff_density_rms 0.304
_refine_ls_extinction_method none
_refine_ls_goodness_of_fit_ref 1.068
_refine_ls_hydrogen_treatment mixed
_refine_ls_matrix_type full
_refine_ls_number_parameters 46
_refine_ls_number_reflns 987
_refine_ls_number_restraints 0
_refine_ls_restrained_S_all 1.068
_refine_ls_R_factor_all 0.0758
_refine_ls_R_factor_gt 0.0677
_refine_ls_shift/su_max 0.000
_refine_ls_shift/su_mean 0.000
_refine_ls_structure_factor_coef Fsqd
_refine_ls_weighting_details 'calc w=1/[\s^2^(Fo^2^)+(0.1289P)^2^+0.2684P] where P=(Fo^2^+2Fc^2^)/3'
_refine_ls_weighting_scheme calc
_refine_ls_wR_factor_gt 0.1739
_refine_ls_wR_factor_ref 0.1864
_reflns_number_gt 833
_reflns_number_total 987
_reflns_threshold_expression >2sigma(I)
_cod_data_source_file b009771n.txt
_cod_data_source_block 1
_cod_database_code 7010496

loop_
_symmetry_equiv_pos_as_xyz
'x, y, z'
'-x, y+1/2, -z'
'-x, -y, -z'
'x, -y-1/2, z'

loop_
_atom_site_label
_atom_site_type_symbol
_atom_site_fract_x
_atom_site_fract_y
_atom_site_fract_z
_atom_site_U_iso_or_equiv
_atom_site_adp_type
_atom_site_occupancy
_atom_site_symmetry_multiplicity
_atom_site_calc_flag
_atom_site_refinement_flags
_atom_site_disorder_assembly
_atom_site_disorder_group
Zn1 Zn 0.62290(14) 0.2500 0.54948(15) 0.0287(4) Uani 1 2 d S . .
Br2 Br 0.27193(14) 0.2500 0.26918(15) 0.0409(4) Uani 1 2 d S . .
Br1 Br 0.62528(18) 0.2500 0.88337(15) 0.0469(4) Uani 1 2 d S . .
N1 N 0.8423(8) 0.0949(4) 0.5211(8) 0.0284(10) Uani 1 1 d . . .
C1 C 1.0393(11) 0.0615(6) 0.6769(9) 0.0344(13) Uani 1 1 d . . .
H1 H 1.0709 0.1035 0.8024 0.041 Uiso 1 1 calc R . .
C2 C 0.8028(11) 0.0340(6) 0.3442(10) 0.0340(12) Uani 1 1 d . . .
H2 H 0.6681 0.0555 0.2330 0.041 Uiso 1 1 calc R . .

loop_
_atom_site_aniso_label
_atom_site_aniso_U_11
_atom_site_aniso_U_22
_atom_site_aniso_U_33
_atom_site_aniso_U_23
_atom_site_aniso_U_13
_atom_site_aniso_U_12
Zn1 0.0246(5) 0.0242(5) 0.0407(7) 0.000 0.0157(4) 0.000
Br2 0.0268(5) 0.0482(6) 0.0461(7) 0.000 0.0106(4) 0.000
Br1 0.0479(6) 0.0578(7) 0.0395(7) 0.000 0.0209(5) 0.000
N1 0.026(2) 0.0216(19) 0.040(3) -0.0015(19) 0.0147(19) 0.0016(16)
C1 0.036(3) 0.031(3) 0.035(3) -0.003(2) 0.012(3) 0.006(2)
C2 0.030(2) 0.028(3) 0.039(3) 0.000(2) 0.007(2) 0.004(2)

loop_
_atom_type_symbol
_atom_type_description
_atom_type_scat_dispersion_real
_atom_type_scat_dispersion_imag
_atom_type_scat_source
C C 0.0033 0.0016 'International Tables Vol C Tables 4.2.6.8 and 6.1.1.4'
H H 0.0000 0.0000 'International Tables Vol C Tables 4.2.6.8 and 6.1.1.4'
N N 0.0061 0.0033 'International Tables Vol C Tables 4.2.6.8 and 6.1.1.4'
Zn Zn 0.2839 1.4301 'International Tables Vol C Tables 4.2.6.8 and 6.1.1.4'
Br Br -0.2901 2.4595 'International Tables Vol C Tables 4.2.6.8 and 6.1.1.4'

loop_
_geom_angle_atom_site_label_1
_geom_angle_atom_site_label_2
_geom_angle_atom_site_label_3
_geom_angle
_geom_angle_site_symmetry_1
_geom_angle_site_symmetry_3
_geom_angle_publ_flag
N1 Zn1 N1 95.6(2) 4_565 . ?
N1 Zn1 Br2 109.71(14) 4_565 . ?
N1 Zn1 Br2 109.71(14) . . ?
N1 Zn1 Br1 108.24(14) 4_565 . ?
N1 Zn1 Br1 108.24(14) . . ?
Br2 Zn1 Br1 122.09(5) . . ?
C2 N1 C1 117.8(5) . . ?
C2 N1 Zn1 121.1(4) . . ?
C1 N1 Zn1 120.9(4) . . ?
N1 C1 C2 121.7(6) . 3_756 ?
N1 C2 C1 120.5(6) . 3_756 ?

loop_
_geom_bond_atom_site_label_1
_geom_bond_atom_site_label_2
_geom_bond_distance
_geom_bond_site_symmetry_2
_geom_bond_publ_flag
Zn1 N1 2.084(4) 4_565 ?
Zn1 N1 2.084(4) . ?
Zn1 Br2 2.3230(12) . ?
Zn1 Br1 2.3301(13) . ?
N1 C2 1.323(8) . ?
N1 C1 1.340(8) . ?
C1 C2 1.387(8) 3_756 ?
C2 C1 1.387(8) 3_756 ?
